data_1531971
loop_
_publ_author_name
'Obbade, S.'
'Yagoubi, S.'
'Dion, C.'
'Saadi, M.'
'Abraham, F.'

_publ_section_title
;
 Synthesis, crystal structure and electrical characterization of two new
 potassium uranyl molybdates K2 (U O2)2 (Mo O4) O2 and K8 (U O2)8 (Mo O5)3
 O6
;
_journal_name_full 'Journal of Solid State Chemistry'
_journal_page_first 19
_journal_page_last 31
_journal_volume 174
_journal_year 2003
_chemical_formula_sum 'K8 Mo3 O37 U8'
_chemical_name_systematic 'K8 (U O2)8 (Mo O5)3 O6'
_space_group_IT_number 85
_symmetry_space_group_name_Hall '-P 4a'
_symmetry_space_group_name_H-M 'P 4/n :2'
_cell_angle_alpha 90
_cell_angle_beta 90
_cell_angle_gamma 90
_cell_formula_units_Z 4
_cell_length_a 23.488
_cell_length_b 23.488
_cell_length_c 6.7857
_cell_volume 3743.577
_citation_journal_id_ASTM JSSCBI
_cod_data_source_file Obbade_JSSCBI_2003_1627.cif
_cod_data_source_block K8Mo3O37U8
_cod_database_code 1531971

loop_
_symmetry_equiv_pos_as_xyz
x,y,z
-y+1/2,x,z
-x+1/2,-y+1/2,z
y,-x+1/2,z
-x,-y,-z
y-1/2,-x,-z
x-1/2,y-1/2,-z
-y,x-1/2,-z

loop_
_atom_site_label
_atom_site_type_symbol
_atom_site_fract_x
_atom_site_fract_y
_atom_site_fract_z
_atom_site_occupancy
_atom_site_U_iso_or_equiv
O4 O-2 0.7843 0.5056 0.496 1 0.0
O5 O-2 0.7214 0.5564 0.182 1 0.0
Mo1 Mo+6 0.78452 0.51229 0.2427 1 0.0
O17 O-2 0.6575 0.6278 0.475 1 0.0
O14 O-2 0.6342 0.4569 0.322 1 0.0
O18 O-2 0.75 0.75 0.621 1 0.0
K2 K+1 0.5901 0.5338 0.5824 1 0.0
O11 O-2 0.6716 0.5057 0.83 1 0.0
O7 O-2 0.8077 0.3948 0.81 1 0.0
O10 O-2 0.5042 0.552 0.342 1 0.0
O2 O-2 0.7431 0.4489 0.141 1 0.0
O16 O-2 0.8078 0.3566 0.328 1 0.0
U3 U+6 0.80971 0.37479 0.06634 1 0.0
O6 O-2 0.6735 0.7386 0.29 1 0.0
K3 K+1 0.7648 0.6084 0.7256 1 0.0
O20 O-2 0.75 0.25 0.611 0.5 0.0
U4 U+6 0.66603 0.63925 0.21184 1 0.0
O19 O-2 0.822 0.275 -0.004 1 0.0
Mo2 Mo+6 0.75 0.75 0.3661 1 0.0
U2 U+6 0.518 0.57174 0.08586 1 0.0
O15 O-2 0.6402 0.3975 -0.065 1 0.0
O12 O-2 0.6766 0.6541 -0.048 1 0.0
U1 U+6 0.64934 0.47983 0.07003 1 0.0
O9 O-2 0.8315 0.5713 0.181 1 0.0
O8 O-2 0.6132 0.5652 0.157 1 0.0
Mo3 Mo+6 0.75 0.25 0.8624 0.5 0.0
K4 K+1 0.7146 0.398 0.567 1 0.0
O13 O-2 0.4471 0.5149 0.002 1 0.0
O1 O-2 0.8479 0.4646 0.162 1 0.0
K1 K+1 0.5573 0.3791 0.4262 1 0.0
O3 O-2 0.5285 0.5968 0.833 1 0.0
